data_7041066
loop_
_publ_author_name
'Frost, Jamie M.'
'Kettles, Fraser J.'
'Wilson, Claire'
'Murrie, Mark'

_publ_section_title
;
 Rational serendipity: &quot;undirected&quot; synthesis of a large {MnCu}
 complex from pre-formed Mn(II) building blocks.
;
_journal_issue 45
_journal_name_full 'Dalton transactions (Cambridge, England : 2003)'
_journal_page_first 18094
_journal_page_last 18097
_journal_paper_doi 10.1039/c6dt03914f
_journal_volume 45
_journal_year 2016
_chemical_formula_moiety 'C96 H128 Cu5 Mn10 N8 O44, 4(N O3), 4(C H4 O)'
_chemical_formula_sum 'C100 H144 Cu5 Mn10 N12 O60'
_chemical_formula_weight 3341.36
_space_group_crystal_system tetragonal
_space_group_IT_number 88
_space_group_name_Hall '-I 4ad'
_space_group_name_H-M_alt 'I 41/a'
_symmetry_space_group_name_Hall '-I 4ad'
_symmetry_space_group_name_H-M 'I 41/a :2'
_atom_sites_solution_hydrogens mixed
_audit_creation_date 2016-08-22
_audit_creation_method
;
Olex2 1.2
(compiled 2016.02.19 svn.r3266 for OlexSys, GUI svn.r5155)
;
_audit_update_record
;
2016-08-29 deposited with the CCDC.
2016-10-28 downloaded from the CCDC.
;
_cell_angle_alpha 90
_cell_angle_beta 90
_cell_angle_gamma 90
_cell_formula_units_Z 4
_cell_length_a 27.5814(6)
_cell_length_b 27.5814(6)
_cell_length_c 18.4546(4)
_cell_measurement_reflns_used 6445
_cell_measurement_temperature 100
_cell_measurement_theta_max 25.350
_cell_measurement_theta_min 2.000
_cell_volume 14039.0(5)
_computing_cell_refinement 'HKL Scalepack (Otwinowski & Minor 1997)'
_computing_data_collection 'Collect (Bruker AXS BV, 1997-2004)'
_computing_data_reduction 'HKL Denzo and Scalepack (Otwinowski & Minor 1997)'
_computing_molecular_graphics 'Olex2 (Dolomanov et al., 2009)'
_computing_publication_material 'Olex2 (Dolomanov et al., 2009)'
_computing_structure_refinement 'ShelXL (Sheldrick, 2015)'
_computing_structure_solution Superflip
_diffrn_ambient_temperature 100
_diffrn_detector_area_resol_mean 9
_diffrn_measured_fraction_theta_full 0.995
_diffrn_measured_fraction_theta_max 0.995
_diffrn_measurement_device '95mm CCD camera on \k-goniostat'
_diffrn_measurement_device_type KappaCCD
_diffrn_radiation_monochromator 'horizonally mounted graphite crystal'
_diffrn_radiation_type MoK\a
_diffrn_radiation_wavelength 0.71073
_diffrn_reflns_av_unetI/netI 0.0276
_diffrn_reflns_Laue_measured_fraction_full 0.995
_diffrn_reflns_Laue_measured_fraction_max 0.995
_diffrn_reflns_number 6405
_diffrn_reflns_point_group_measured_fraction_full 0.995
_diffrn_reflns_point_group_measured_fraction_max 0.995
_diffrn_reflns_theta_full 25.371
_diffrn_reflns_theta_max 25.371
_diffrn_reflns_theta_min 2.442
_diffrn_source 'fine focus sealed tube'
_diffrn_source_type 'Nonius FR590 Sealed Tube Generator'
_exptl_absorpt_coefficient_mu 1.696
_exptl_absorpt_correction_T_max 0.4282
_exptl_absorpt_correction_T_min 0.1213
_exptl_absorpt_correction_type multi-scan
_exptl_absorpt_process_details
;
SADABS-2006/1 (Bruker,2006) was used for absorption correction.
R(int) was 0.0484 before and 0.0336 after correction.
The Ratio of minimum to maximum transmission is 0.2833.
The \l/2 correction factor is 0.0015.
;
_exptl_crystal_colour brown
_exptl_crystal_colour_primary brown
_exptl_crystal_density_diffrn 1.581
_exptl_crystal_description block
_exptl_crystal_F_000 6812
_exptl_crystal_size_max 0.42
_exptl_crystal_size_mid 0.38
_exptl_crystal_size_min 0.33
_refine_diff_density_max 0.872
_refine_diff_density_min -2.519
_refine_diff_density_rms 0.093
_refine_ls_extinction_method none
_refine_ls_goodness_of_fit_ref 1.020
_refine_ls_hydrogen_treatment mixed
_refine_ls_matrix_type full
_refine_ls_number_parameters 450
_refine_ls_number_reflns 6405
_refine_ls_number_restraints 119
_refine_ls_restrained_S_all 1.024
_refine_ls_R_factor_all 0.0556
_refine_ls_R_factor_gt 0.0428
_refine_ls_shift/su_max 0.001
_refine_ls_shift/su_mean 0.000
_refine_ls_structure_factor_coef Fsqd
_refine_ls_weighting_details 'w=1/[\s^2^(Fo^2^)+(0.0707P)^2^+64.8638P] where P=(Fo^2^+2Fc^2^)/3'
_refine_ls_weighting_scheme calc
_refine_ls_wR_factor_gt 0.1177
_refine_ls_wR_factor_ref 0.1279
_reflns_Friedel_coverage 0.000
_reflns_number_gt 5223
_reflns_number_total 6405
_reflns_threshold_expression 'I > 2\s(I)'
_cod_data_source_file c6dt03914f2.cif
_cod_data_source_block compound2
_cod_depositor_comments 'Adding full bibliography for 7041065--7041066.cif.'
_cod_original_cell_volume 14039.0(7)
_cod_database_code 7041066
_shelx_space_group_comment
;
The symmetry employed for this shelxl refinement is uniquely defined
by the following loop, which should always be used as a source of
symmetry information in preference to the above space-group names.
They are only intended as comments.
;
_olex2_refinement_description
;
1. Fixed Uiso
 At 1.2 times of:
  All C(H) groups, All C(H,H) groups, All C(H,H,H,H,H,H) groups
 At 1.5 times of:
  All C(H,H,H) groups, All O(H) groups, All O(H,H) groups
2. Restrained distances
 O9-H9B = O9-H9A
 0.85 with sigma of 0.02
 O1M-C2M
 1.41 with sigma of 0.02
 O41-C10 = O40-C10 = O42-C10
 1.41 with sigma of 0.02
 O1M-C2M
 1.41 with sigma of 0.02
 N3-O13 \\sim N3-O14 \\sim N3-O15 \\sim N3-O12 \\sim N3-O17
 with sigma of 0.02
3. Rigid body (RIGU) restrains
 C1, C2, C3, C4, C5, C6, C7, C8, C9, C10, C11, C12, C13, C14, C15, C16, C17,
 C18, C19, C20, C21, C22, C23, C24, C2M
 with sigma for 1-2 distances of 0.004 and sigma for 1-3 distances of 0.004
4. Others
 Sof(O13)=Sof(O14)=1-FVAR(1)
 Sof(O15)=Sof(O17)=FVAR(1)
 Fixed Sof: O40(0.3) H40(0.3) O41(0.3) H41(0.3) O42(0.4) H42(0.4) H10B(0.4)
 H10A(0.4) H10F(0.3) H10E(0.3) H10C(0.3) H10D(0.3)
5.a Secondary CH2 refined with riding coordinates:
 C1(H1A,H1B), C3(H3A,H3B), C4(H4A,H4B), C5(H5A,H5B), C6(H6A,H6B), C7(H7A,H7B),
 C8(H8A,H8B), C9(H9C,H9D), C10(H10B,H10A), C10(H10F,H10E), C10(H10C,H10D)
5.b Aromatic/amide H refined with riding coordinates:
 C13(H13), C14(H14), C15(H15), C16(H16), C17(H17), C20(H20), C21(H21),
 C22(H22), C23(H23), C24(H24)
5.c Tetrahedral OH refined with riding coordinates:
 O40(H40), O41(H41), O42(H42)
5.d Idealised Me refined as rotating group:
 C2M(H2MA,H2MB,H2MC)
5.e Idealised tetrahedral OH refined as rotating group:
 O1M(H1M)
;
_shelx_shelxl_version_number 2014/7
_olex2_submission_special_instructions 'No special instructions were received'

loop_
_space_group_symop_operation_xyz
'x, y, z'
'y+3/4, -x+3/4, z+3/4'
'x+1/2, y, -z+1/2'
'-y+3/4, x+1/4, z+1/4'
'x+1/2, y+1/2, z+1/2'
'y+5/4, -x+5/4, z+5/4'
'x+1, y+1/2, -z+1'
'-y+5/4, x+3/4, z+3/4'
'-x, -y, -z'
'-y-3/4, x-3/4, -z-3/4'
'-x-1/2, -y, z-1/2'
'y-3/4, -x-1/4, -z-1/4'
'-x+1/2, -y+1/2, -z+1/2'
'-y-1/4, x-1/4, -z-1/4'
'-x, -y+1/2, z'
'y-1/4, -x+1/4, -z+1/4'

loop_
_atom_site_label
_atom_site_type_symbol
_atom_site_fract_x
_atom_site_fract_y
_atom_site_fract_z
_atom_site_U_iso_or_equiv
_atom_site_adp_type
_atom_site_occupancy
_atom_site_site_symmetry_order
_atom_site_calc_flag
_atom_site_refinement_flags_posn
_atom_site_refinement_flags_adp
_atom_site_refinement_flags_occupancy
_atom_site_disorder_assembly
_atom_site_disorder_group
Cu1 Cu 0.61465(2) 0.78860(2) 0.38589(3) 0.02883(14) Uani 1 1 d . . . . .
Cu2 Cu 0.5000 0.7500 0.6250 0.0367(3) Uani 1 4 d S T P . .
Mn1 Mn 0.5000 0.7500 0.43229(4) 0.02323(18) Uani 1 2 d S T P . .
Mn2 Mn 0.57167(2) 0.82512(2) 0.54884(3) 0.02349(15) Uani 1 1 d . . . . .
Mn3 Mn 0.59056(2) 0.71579(2) 0.52737(3) 0.02332(15) Uani 1 1 d . . . . .
O1 O 0.54230(9) 0.77258(9) 0.36051(14) 0.0284(6) Uani 1 1 d . . . . .
O2 O 0.60690(10) 0.83893(9) 0.46245(14) 0.0290(6) Uani 1 1 d . . . . .
O3 O 0.63067(9) 0.73337(9) 0.44663(14) 0.0298(6) Uani 1 1 d . . . . .
O5 O 0.46433(9) 0.82361(9) 0.45024(14) 0.0277(6) Uani 1 1 d . . . . .
O6 O 0.51122(9) 0.87199(9) 0.51917(14) 0.0295(6) Uani 1 1 d . . . . .
O7 O 0.62675(9) 0.65570(9) 0.53674(14) 0.0290(6) Uani 1 1 d . . . . .
O8 O 0.62822(9) 0.64157(10) 0.65653(14) 0.0313(6) Uani 1 1 d . . . . .
O9 O 0.63628(10) 0.76986(10) 0.58750(15) 0.0303(6) Uani 1 1 d D . . . .
H9A H 0.6348(18) 0.7650(18) 0.6330(12) 0.045 Uiso 1 1 d DR . . . .
H9B H 0.6650(9) 0.7782(17) 0.581(3) 0.045 Uiso 1 1 d DR . . . .
O10 O 0.54727(9) 0.76714(8) 0.50741(13) 0.0230(5) Uani 1 1 d . . . . .
O11 O 0.55493(9) 0.70602(8) 0.61309(13) 0.0232(5) Uani 1 1 d . . . . .
O40 O 0.6718(8) 0.6440(6) 0.2449(12) 0.119(6) Uiso 0.3 1 d D . . A 2
H40 H 0.6616 0.6420 0.2876 0.179 Uiso 0.3 1 calc R . . A 2
O41 O 0.6310(11) 0.6640(11) 0.1719(16) 0.201(13) Uiso 0.3 1 d D . . A 3
H41 H 0.6308 0.6346 0.1839 0.301 Uiso 0.3 1 calc R . . A 3
O42 O 0.6968(6) 0.7104(7) 0.1788(11) 0.153(7) Uiso 0.4 1 d D . . A 1
H42 H 0.7097 0.6897 0.1515 0.229 Uiso 0.4 1 calc R . . A 1
N1 N 0.65762(14) 0.75676(14) 0.3111(2) 0.0436(9) Uani 1 1 d . . . . .
N2 N 0.60642(12) 0.84400(12) 0.31766(18) 0.0328(7) Uani 1 1 d . . . . .
C1 C 0.67604(19) 0.79911(18) 0.2677(3) 0.0487(12) Uani 1 1 d . U . . .
H1A H 0.6915 0.7875 0.2225 0.058 Uiso 1 1 calc R . . . .
H1B H 0.7005 0.8172 0.2960 0.058 Uiso 1 1 calc R . . . .
C2 C 0.63304(18) 0.83226(17) 0.2496(2) 0.0413(10) Uani 1 1 d . U . . .
H2 H 0.6414(18) 0.8632(18) 0.229(3) 0.050 Uiso 1 1 d R . . . .
C3 C 0.55332(16) 0.85066(15) 0.3048(2) 0.0363(9) Uani 1 1 d . U . . .
H3A H 0.5483 0.8685 0.2589 0.044 Uiso 1 1 calc R . . . .
H3B H 0.5392 0.8702 0.3446 0.044 Uiso 1 1 calc R . . . .
C4 C 0.52796(16) 0.80243(15) 0.3010(2) 0.0347(9) Uani 1 1 d . U . . .
H4A H 0.4924 0.8074 0.3023 0.042 Uiso 1 1 calc R . . . .
H4B H 0.5362 0.7861 0.2548 0.042 Uiso 1 1 calc R . . . .
C5 C 0.62825(16) 0.88575(15) 0.3570(2) 0.0376(10) Uani 1 1 d . U . . .
H5A H 0.6196 0.9163 0.3321 0.045 Uiso 1 1 calc R . . . .
H5B H 0.6640 0.8827 0.3568 0.045 Uiso 1 1 calc R . . . .
C6 C 0.61024(16) 0.88748(14) 0.4346(2) 0.0352(9) Uani 1 1 d . U . . .
H6A H 0.6329 0.9067 0.4647 0.042 Uiso 1 1 calc R . . . .
H6B H 0.5780 0.9032 0.4364 0.042 Uiso 1 1 calc R . . . .
C7 C 0.69437(18) 0.73448(19) 0.3590(3) 0.0524(13) Uani 1 1 d . U . . .
H7A H 0.7145 0.7601 0.3814 0.063 Uiso 1 1 calc R . . . .
H7B H 0.7159 0.7132 0.3302 0.063 Uiso 1 1 calc R . . . .
C8 C 0.66949(16) 0.70501(17) 0.4178(3) 0.0437(11) Uani 1 1 d . U . . .
H8A H 0.6567 0.6744 0.3973 0.052 Uiso 1 1 calc R . . . .
H8B H 0.6929 0.6969 0.4566 0.052 Uiso 1 1 calc R . . . .
C9 C 0.6304(2) 0.72099(18) 0.2657(3) 0.0544(13) Uani 1 1 d . U . . .
H9C H 0.6071 0.7390 0.2350 0.065 Uiso 1 1 calc R . . . .
H9D H 0.6113 0.6999 0.2984 0.065 Uiso 1 1 calc R . . . .
C10 C 0.6610(3) 0.6892(3) 0.2174(5) 0.095(2) Uiso 1 1 d D U . . .
H10B H 0.6759 0.6638 0.2481 0.115 Uiso 0.4 1 calc R . . A 1
H10A H 0.6391 0.6727 0.1829 0.115 Uiso 0.4 1 calc R . . A 1
H10F H 0.6837 0.7094 0.1889 0.115 Uiso 0.3 1 calc R . . A 3
H10E H 0.6802 0.6664 0.2472 0.115 Uiso 0.3 1 calc R . . A 3
H10C H 0.6439 0.6849 0.1707 0.115 Uiso 0.3 1 calc R . . A 2
H10D H 0.6918 0.7063 0.2072 0.115 Uiso 0.3 1 calc R . . A 2
C11 C 0.47781(14) 0.86529(13) 0.4729(2) 0.0272(8) Uani 1 1 d . U . . .
C12 C 0.45126(15) 0.90837(14) 0.4449(2) 0.0353(9) Uani 1 1 d . U . . .
C13 C 0.42321(18) 0.90377(18) 0.3825(3) 0.0505(12) Uani 1 1 d . U . . .
H13 H 0.4214 0.8735 0.3580 0.061 Uiso 1 1 calc R . . . .
C14 C 0.3978(2) 0.9437(2) 0.3562(4) 0.0758(18) Uani 1 1 d . U . . .
H14 H 0.3794 0.9412 0.3129 0.091 Uiso 1 1 calc R . . . .
C15 C 0.3997(3) 0.9874(2) 0.3942(5) 0.089(2) Uani 1 1 d . U . . .
H15 H 0.3816 1.0144 0.3772 0.107 Uiso 1 1 calc R . . . .
C16 C 0.4271(2) 0.9919(2) 0.4555(4) 0.081(2) Uani 1 1 d . U . . .
H16 H 0.4278 1.0218 0.4809 0.098 Uiso 1 1 calc R . . . .
C17 C 0.4542(2) 0.95234(16) 0.4812(3) 0.0548(13) Uani 1 1 d . U . . .
H17 H 0.4743 0.9557 0.5227 0.066 Uiso 1 1 calc R . . . .
C18 C 0.63671(13) 0.63001(13) 0.5917(2) 0.0273(8) Uani 1 1 d . U . . .
C19 C 0.66112(14) 0.58258(14) 0.5787(2) 0.0313(8) Uani 1 1 d . U . . .
C20 C 0.6826(2) 0.57328(18) 0.5119(3) 0.0554(13) Uani 1 1 d . U . . .
H20 H 0.6810 0.5966 0.4741 0.067 Uiso 1 1 calc R . . . .
C21 C 0.7062(3) 0.5298(2) 0.5012(3) 0.078(2) Uani 1 1 d . U . . .
H21 H 0.7217 0.5236 0.4562 0.094 Uiso 1 1 calc R . . . .
C22 C 0.7075(2) 0.49506(19) 0.5552(3) 0.0617(14) Uani 1 1 d . U . . .
H22 H 0.7229 0.4648 0.5466 0.074 Uiso 1 1 calc R . . . .
C23 C 0.68642(17) 0.50429(15) 0.6210(3) 0.0445(11) Uani 1 1 d . U . . .
H23 H 0.6878 0.4807 0.6584 0.053 Uiso 1 1 calc R . . . .
C24 C 0.66329(15) 0.54790(15) 0.6330(2) 0.0362(9) Uani 1 1 d . U . . .
H24 H 0.6488 0.5542 0.6787 0.043 Uiso 1 1 calc R . . . .
O12 O 0.7674(2) 0.8956(2) 0.3585(3) 0.116(2) Uani 1 1 d D . . . .
O13 O 0.7362(7) 0.8393(6) 0.4133(10) 0.115(6) Uani 0.490(19) 1 d D . . B 2
O14 O 0.7858(6) 0.8885(5) 0.4704(6) 0.106(6) Uani 0.490(19) 1 d D . . B 2
O15 O 0.8027(3) 0.8526(6) 0.4435(6) 0.087(5) Uani 0.510(19) 1 d D . . B 1
O17 O 0.7263(4) 0.8633(6) 0.4480(8) 0.087(4) Uani 0.510(19) 1 d D . . B 1
N3 N 0.76514(19) 0.8720(2) 0.4170(3) 0.0680(14) Uani 1 1 d D . . . .
O1M O 0.72268(14) 0.78874(19) 0.5405(3) 0.0802(13) Uani 1 1 d D . . . .
H1M H 0.7267 0.8114 0.5106 0.120 Uiso 1 1 calc GR . . . .
C2M C 0.7641(3) 0.7784(4) 0.5713(6) 0.148(5) Uani 1 1 d D U . . .
H2MA H 0.7893 0.7755 0.5342 0.222 Uiso 1 1 calc GR . . . .
H2MB H 0.7612 0.7476 0.5975 0.222 Uiso 1 1 calc GR . . . .
H2MC H 0.7728 0.8042 0.6054 0.222 Uiso 1 1 calc GR . . . .

loop_
_atom_site_aniso_label
_atom_site_aniso_U_11
_atom_site_aniso_U_22
_atom_site_aniso_U_33
_atom_site_aniso_U_23
_atom_site_aniso_U_13
_atom_site_aniso_U_12
Cu1 0.0304(3) 0.0276(3) 0.0285(3) 0.00198(19) 0.00652(19) -0.00195(19)
Cu2 0.0330(3) 0.0330(3) 0.0441(6) 0.000 0.000 0.000
Mn1 0.0246(4) 0.0215(4) 0.0235(4) 0.000 0.000 -0.0017(3)
Mn2 0.0243(3) 0.0203(3) 0.0259(3) 0.0002(2) 0.0012(2) -0.0029(2)
Mn3 0.0219(3) 0.0209(3) 0.0272(3) 0.0010(2) 0.0031(2) 0.0019(2)
O1 0.0325(14) 0.0279(14) 0.0246(13) 0.0039(11) 0.0015(11) -0.0023(11)
O2 0.0344(15) 0.0251(13) 0.0275(13) 0.0006(11) 0.0031(11) -0.0058(11)
O3 0.0295(14) 0.0262(13) 0.0337(14) 0.0044(11) 0.0097(11) 0.0047(11)
O5 0.0314(14) 0.0218(13) 0.0301(14) 0.0001(11) -0.0019(11) 0.0004(11)
O6 0.0290(14) 0.0255(13) 0.0339(14) 0.0021(11) -0.0012(12) -0.0001(11)
O7 0.0306(14) 0.0269(14) 0.0294(14) -0.0019(11) 0.0034(11) 0.0046(11)
O8 0.0268(14) 0.0362(15) 0.0308(15) -0.0009(12) -0.0002(11) 0.0096(12)
O9 0.0227(13) 0.0334(15) 0.0347(15) 0.0004(12) 0.0015(12) -0.0048(11)
O10 0.0227(12) 0.0200(12) 0.0264(13) -0.0013(10) -0.0009(10) 0.0001(10)
O11 0.0206(12) 0.0202(12) 0.0287(13) 0.0002(10) 0.0017(10) 0.0027(10)
N1 0.048(2) 0.042(2) 0.042(2) 0.0062(17) 0.0183(18) 0.0020(17)
N2 0.0392(19) 0.0303(17) 0.0290(17) 0.0035(14) 0.0055(15) -0.0047(15)
C1 0.056(3) 0.047(3) 0.043(3) 0.007(2) 0.022(2) -0.004(2)
C2 0.053(3) 0.038(2) 0.034(2) 0.0080(18) 0.017(2) -0.004(2)
C3 0.043(2) 0.036(2) 0.031(2) 0.0085(17) 0.0026(18) -0.0027(18)
C4 0.042(2) 0.038(2) 0.0239(19) 0.0027(16) 0.0004(17) -0.0044(18)
C5 0.043(2) 0.033(2) 0.037(2) 0.0034(17) 0.0043(18) -0.0087(18)
C6 0.044(2) 0.026(2) 0.036(2) 0.0048(17) 0.0023(18) -0.0077(18)
C7 0.044(3) 0.054(3) 0.059(3) 0.016(2) 0.024(2) 0.011(2)
C8 0.038(2) 0.042(2) 0.051(3) 0.009(2) 0.020(2) 0.0122(19)
C9 0.079(4) 0.040(3) 0.045(3) -0.010(2) 0.020(3) -0.005(2)
C11 0.0278(19) 0.0259(19) 0.0278(19) 0.0019(15) 0.0023(16) -0.0005(15)
C12 0.031(2) 0.0260(19) 0.049(2) 0.0069(17) 0.0002(17) 0.0015(16)
C13 0.051(3) 0.040(2) 0.061(3) 0.012(2) -0.015(2) 0.001(2)
C14 0.066(4) 0.053(3) 0.108(5) 0.027(3) -0.034(3) 0.002(3)
C15 0.078(4) 0.042(3) 0.148(6) 0.022(3) -0.041(4) 0.013(3)
C16 0.076(4) 0.032(3) 0.136(5) 0.003(3) -0.020(4) 0.014(3)
C17 0.056(3) 0.029(2) 0.079(3) 0.000(2) -0.006(3) 0.008(2)
C18 0.0197(18) 0.0271(19) 0.035(2) -0.0021(16) -0.0026(15) -0.0007(14)
C19 0.0292(19) 0.0248(18) 0.040(2) -0.0065(15) -0.0068(16) 0.0016(15)
C20 0.080(4) 0.044(3) 0.042(2) -0.002(2) 0.002(2) 0.028(2)
C21 0.120(5) 0.058(3) 0.056(3) -0.008(2) 0.006(3) 0.052(3)
C22 0.080(4) 0.041(3) 0.064(3) -0.011(2) -0.016(3) 0.029(3)
C23 0.044(2) 0.028(2) 0.062(3) 0.0007(19) -0.024(2) -0.0003(18)
C24 0.030(2) 0.031(2) 0.048(2) 0.0036(17) -0.0092(18) -0.0027(16)
O12 0.144(5) 0.126(5) 0.079(3) 0.021(3) 0.026(3) 0.050(4)
O13 0.110(12) 0.110(11) 0.124(13) -0.001(9) -0.045(10) -0.010(10)
O14 0.118(11) 0.118(11) 0.081(8) -0.001(7) -0.045(7) 0.006(9)
O15 0.047(5) 0.141(13) 0.074(6) 0.014(7) -0.010(4) 0.006(5)
O17 0.062(6) 0.092(9) 0.107(10) 0.028(7) 0.017(6) 0.026(6)
N3 0.062(3) 0.085(4) 0.058(3) -0.011(3) 0.008(3) 0.025(3)
O1M 0.041(2) 0.098(4) 0.102(4) 0.024(3) 0.009(2) -0.010(2)
C2M 0.058(5) 0.183(10) 0.202(11) 0.103(9) -0.029(6) -0.007(5)

loop_
_atom_type_symbol
_atom_type_description
_atom_type_scat_dispersion_real
_atom_type_scat_dispersion_imag
_atom_type_scat_source
C C 0.0033 0.0016 'International Tables Vol C Tables 4.2.6.8 and 6.1.1.4'
H H 0.0000 0.0000 'International Tables Vol C Tables 4.2.6.8 and 6.1.1.4'
Cu Cu 0.3201 1.2651 'International Tables Vol C Tables 4.2.6.8 and 6.1.1.4'
Mn Mn 0.3368 0.7283 'International Tables Vol C Tables 4.2.6.8 and 6.1.1.4'
N N 0.0061 0.0033 'International Tables Vol C Tables 4.2.6.8 and 6.1.1.4'
O O 0.0106 0.0060 'International Tables Vol C Tables 4.2.6.8 and 6.1.1.4'

loop_
_geom_angle_atom_site_label_1
_geom_angle_atom_site_label_2
_geom_angle_atom_site_label_3
_geom_angle
_geom_angle_site_symmetry_1
_geom_angle_site_symmetry_3
O2 Cu1 O1 101.72(11) . .
O2 Cu1 N1 148.26(14) . .
O2 Cu1 N2 84.35(12) . .
O3 Cu1 O1 100.38(11) . .
O3 Cu1 O2 99.30(11) . .
O3 Cu1 N1 85.42(13) . .
O3 Cu1 N2 172.71(12) . .
N1 Cu1 O1 108.30(14) . .
N2 Cu1 O1 84.95(12) . .
N2 Cu1 N1 88.18(14) . .
O11 Cu2 O11 90.725(16) 10_767 15_665
O11 Cu2 O11 90.725(17) 16_566 15_665
O11 Cu2 O11 90.724(17) . 10_767
O11 Cu2 O11 167.08(14) . 15_665
O11 Cu2 O11 167.08(14) 10_767 16_566
O11 Cu2 O11 90.726(16) . 16_566
Mn3 Mn1 Mn3 113.38(3) 15_665 .
O1 Mn1 Mn3 141.05(8) 15_665 .
O1 Mn1 Mn3 141.05(8) . 15_665
O1 Mn1 Mn3 89.98(8) . .
O1 Mn1 Mn3 89.98(8) 15_665 15_665
O1 Mn1 O1 89.90(16) 15_665 .
O1 Mn1 O5 94.33(10) 15_665 15_665
O1 Mn1 O5 97.48(10) 15_665 .
O1 Mn1 O5 94.33(10) . .
O1 Mn1 O5 97.47(10) . 15_665
O1 Mn1 O10 90.33(11) 15_665 15_665
O1 Mn1 O10 174.24(11) . 15_665
O1 Mn1 O10 174.23(11) 15_665 .
O1 Mn1 O10 90.33(11) . .
O5 Mn1 Mn3 47.16(7) 15_665 .
O5 Mn1 Mn3 121.36(7) 15_665 15_665
O5 Mn1 Mn3 47.16(7) . 15_665
O5 Mn1 Mn3 121.36(7) . .
O5 Mn1 O5 163.29(14) 15_665 .
O10 Mn1 Mn3 33.19(7) 15_665 15_665
O10 Mn1 Mn3 33.19(7) . .
O10 Mn1 Mn3 93.46(7) . 15_665
O10 Mn1 Mn3 93.46(7) 15_665 .
O10 Mn1 O5 88.25(10) 15_665 15_665
O10 Mn1 O5 88.25(10) . .
O10 Mn1 O5 79.93(9) . 15_665
O10 Mn1 O5 79.93(9) 15_665 .
O10 Mn1 O10 90.02(15) . 15_665
O2 Mn2 Mn3 90.10(8) . .
O2 Mn2 O6 93.51(11) . .
O2 Mn2 O8 86.47(11) . 10_767
O2 Mn2 O9 89.83(11) . .
O6 Mn2 Mn3 132.57(7) . .
O6 Mn2 O9 176.45(10) . .
O8 Mn2 Mn3 134.11(9) 10_767 .
O8 Mn2 O6 93.32(11) 10_767 .
O8 Mn2 O9 88.07(10) 10_767 .
O9 Mn2 Mn3 46.13(7) . .
O10 Mn2 Mn3 35.31(7) . .
O10 Mn2 O2 90.70(11) . .
O10 Mn2 O6 97.32(10) . .
O10 Mn2 O8 169.14(11) . 10_767
O10 Mn2 O9 81.43(10) . .
O11 Mn2 Mn3 83.70(8) 10_767 .
O11 Mn2 O2 171.73(11) 10_767 .
O11 Mn2 O6 94.71(10) 10_767 .
O11 Mn2 O8 93.90(11) 10_767 10_767
O11 Mn2 O9 81.93(10) 10_767 .
O11 Mn2 O10 87.40(11) 10_767 .
Mn2 Mn3 Mn1 69.509(16) . .
O3 Mn3 Mn1 87.11(8) . .
O3 Mn3 Mn2 87.14(8) . .
O3 Mn3 O5 91.03(11) . 15_665
O3 Mn3 O7 89.34(11) . .
O3 Mn3 O9 83.81(11) . .
O5 Mn3 Mn1 45.47(6) 15_665 .
O5 Mn3 Mn2 114.95(6) 15_665 .
O7 Mn3 Mn1 134.63(8) . .
O7 Mn3 Mn2 155.39(8) . .
O7 Mn3 O5 89.45(10) . 15_665
O7 Mn3 O9 103.54(11) . .
O9 Mn3 Mn1 120.94(7) . .
O9 Mn3 Mn2 51.87(7) . .
O9 Mn3 O5 165.92(10) . 15_665
O10 Mn3 Mn1 34.63(7) . .
O10 Mn3 Mn2 35.47(7) . .
O10 Mn3 O3 91.35(11) . .
O10 Mn3 O5 79.68(10) . 15_665
O10 Mn3 O7 169.12(11) . .
O10 Mn3 O9 87.33(10) . .
O11 Mn3 Mn1 95.49(8) . .
O11 Mn3 Mn2 86.78(7) . .
O11 Mn3 O3 172.09(11) . .
O11 Mn3 O5 96.12(10) . 15_665
O11 Mn3 O7 94.09(11) . .
O11 Mn3 O9 88.46(10) . .
O11 Mn3 O10 86.63(10) . .
Mn1 O1 Cu1 120.34(13) . .
C4 O1 Cu1 108.3(2) . .
C4 O1 Mn1 124.3(2) . .
Mn2 O2 Cu1 120.58(13) . .
C6 O2 Cu1 112.9(2) . .
C6 O2 Mn2 121.2(2) . .
Mn3 O3 Cu1 121.03(13) . .
C8 O3 Cu1 112.6(2) . .
C8 O3 Mn3 125.7(2) . .
Mn1 O5 Mn3 87.37(9) . 15_665
C11 O5 Mn1 136.3(2) . .
C11 O5 Mn3 113.9(2) . 15_665
C11 O6 Mn2 129.6(2) . .
C18 O7 Mn3 131.3(2) . .
C18 O8 Mn2 131.9(2) . 16_566
Mn2 O9 H9A 111(3) . .
Mn2 O9 H9B 118(3) . .
Mn3 O9 Mn2 82.00(9) . .
Mn3 O9 H9A 111(3) . .
Mn3 O9 H9B 130(3) . .
H9A O9 H9B 104(5) . .
Mn2 O10 Mn1 136.42(13) . .
Mn3 O10 Mn1 112.18(12) . .
Mn3 O10 Mn2 109.23(12) . .
Mn2 O11 Cu2 112.63(12) 16_566 .
Mn2 O11 Mn3 129.07(13) 16_566 .
Mn3 O11 Cu2 114.25(12) . .
C10 O40 H40 109.5 . .
C10 O41 H41 109.5 . .
C10 O42 H42 109.5 . .
C1 N1 Cu1 103.0(3) . .
C7 N1 Cu1 100.0(3) . .
C7 N1 C1 114.2(4) . .
C7 N1 C9 113.9(4) . .
C9 N1 Cu1 112.0(3) . .
C9 N1 C1 112.6(4) . .
C2 N2 Cu1 108.0(3) . .
C2 N2 C3 112.1(3) . .
C3 N2 Cu1 107.8(2) . .
C5 N2 Cu1 103.8(2) . .
C5 N2 C2 112.3(3) . .
C5 N2 C3 112.3(3) . .
N1 C1 H1A 110.0 . .
N1 C1 H1B 110.0 . .
N1 C1 C2 108.5(4) . .
H1A C1 H1B 108.4 . .
C2 C1 H1A 110.0 . .
C2 C1 H1B 110.0 . .
N2 C2 C1 109.1(4) . .
N2 C2 H2 105(3) . .
C1 C2 H2 115(3) . .
N2 C3 H3A 109.5 . .
N2 C3 H3B 109.5 . .
N2 C3 C4 110.8(3) . .
H3A C3 H3B 108.1 . .
C4 C3 H3A 109.5 . .
C4 C3 H3B 109.5 . .
O1 C4 C3 110.2(3) . .
O1 C4 H4A 109.6 . .
O1 C4 H4B 109.6 . .
C3 C4 H4A 109.6 . .
C3 C4 H4B 109.6 . .
H4A C4 H4B 108.1 . .
N2 C5 H5A 109.5 . .
N2 C5 H5B 109.5 . .
N2 C5 C6 110.7(3) . .
H5A C5 H5B 108.1 . .
C6 C5 H5A 109.5 . .
C6 C5 H5B 109.5 . .
O2 C6 C5 109.2(3) . .
O2 C6 H6A 109.8 . .
O2 C6 H6B 109.8 . .
C5 C6 H6A 109.8 . .
C5 C6 H6B 109.8 . .
H6A C6 H6B 108.3 . .
N1 C7 H7A 109.7 . .
N1 C7 H7B 109.7 . .
N1 C7 C8 109.9(4) . .
H7A C7 H7B 108.2 . .
C8 C7 H7A 109.7 . .
C8 C7 H7B 109.7 . .
O3 C8 C7 108.1(3) . .
O3 C8 H8A 110.1 . .
O3 C8 H8B 110.1 . .
C7 C8 H8A 110.1 . .
C7 C8 H8B 110.1 . .
H8A C8 H8B 108.4 . .
N1 C9 H9C 108.4 . .
N1 C9 H9D 108.4 . .
N1 C9 C10 115.6(5) . .
H9C C9 H9D 107.4 . .
C10 C9 H9C 108.4 . .
C10 C9 H9D 108.4 . .
O40 C10 C9 115.4(11) . .
O40 C10 H10C 108.4 . .
O40 C10 H10D 108.4 . .
O41 C10 C9 108.7(16) . .
O41 C10 H10F 110.0 . .
O41 C10 H10E 110.0 . .
O42 C10 C9 118.1(11) . .
O42 C10 H10B 107.8 . .
O42 C10 H10A 107.8 . .
C9 C10 H10B 107.8 . .
C9 C10 H10A 107.8 . .
C9 C10 H10F 110.0 . .
C9 C10 H10E 110.0 . .
C9 C10 H10C 108.4 . .
C9 C10 H10D 108.4 . .
H10B C10 H10A 107.1 . .
H10F C10 H10E 108.3 . .
H10C C10 H10D 107.5 . .
O5 C11 C12 117.4(3) . .
O6 C11 O5 124.2(3) . .
O6 C11 C12 118.3(3) . .
C13 C12 C11 119.2(4) . .
C17 C12 C11 120.1(4) . .
C17 C12 C13 120.7(4) . .
C12 C13 H13 120.2 . .
C14 C13 C12 119.7(5) . .
C14 C13 H13 120.2 . .
C13 C14 H14 120.3 . .
C13 C14 C15 119.3(6) . .
C15 C14 H14 120.3 . .
C14 C15 H15 119.5 . .
C16 C15 C14 120.9(5) . .
C16 C15 H15 119.5 . .
C15 C16 H16 119.9 . .
C15 C16 C17 120.3(6) . .
C17 C16 H16 119.9 . .
C12 C17 C16 119.0(5) . .
C12 C17 H17 120.5 . .
C16 C17 H17 120.5 . .
O7 C18 C19 117.4(3) . .
O8 C18 O7 125.3(3) . .
O8 C18 C19 117.3(3) . .
C20 C19 C18 119.7(4) . .
C24 C19 C18 120.6(4) . .
C24 C19 C20 119.6(4) . .
C19 C20 H20 120.4 . .
C21 C20 C19 119.2(5) . .
C21 C20 H20 120.4 . .
C20 C21 H21 119.6 . .
C20 C21 C22 120.8(5) . .
C22 C21 H21 119.6 . .
C21 C22 H22 120.0 . .
C23 C22 C21 119.9(5) . .
C23 C22 H22 120.0 . .
C22 C23 H23 120.0 . .
C22 C23 C24 120.0(4) . .
C24 C23 H23 120.0 . .
C19 C24 H24 119.8 . .
C23 C24 C19 120.4(4) . .
C23 C24 H24 119.8 . .
O12 N3 O15 120.5(7) . .
O13 N3 O12 111.7(9) . .
O13 N3 O14 129.2(11) . .
O14 N3 O12 118.2(9) . .
O17 N3 O12 122.5(7) . .
O17 N3 O15 116.7(8) . .
C2M O1M H1M 109.5 . .
O1M C2M H2MA 109.5 . .
O1M C2M H2MB 109.5 . .
O1M C2M H2MC 109.5 . .
H2MA C2M H2MB 109.5 . .
H2MA C2M H2MC 109.5 . .
H2MB C2M H2MC 109.5 . .

loop_
_geom_bond_atom_site_label_1
_geom_bond_atom_site_label_2
_geom_bond_distance
_geom_bond_site_symmetry_2
Cu1 O1 2.097(3) .
Cu1 O2 1.992(3) .
Cu1 O3 1.942(3) .
Cu1 N1 2.020(4) .
Cu1 N2 1.993(3) .
Cu2 O11 1.953(2) .
Cu2 O11 1.953(2) 10_767
Cu2 O11 1.953(2) 16_566
Cu2 O11 1.953(2) 15_665
Mn1 Mn3 3.1950(7) .
Mn1 Mn3 3.1950(7) 15_665
Mn1 O1 1.872(3) .
Mn1 O1 1.872(3) 15_665
Mn1 O5 2.280(2) 15_665
Mn1 O5 2.280(2) .
Mn1 O10 1.961(2) 15_665
Mn1 O10 1.961(2) .
Mn2 Mn3 3.0855(8) .
Mn2 O2 1.906(3) .
Mn2 O6 2.180(3) .
Mn2 O8 1.962(3) 10_767
Mn2 O9 2.451(3) .
Mn2 O10 1.896(2) .
Mn2 O11 1.880(2) 10_767
Mn3 O3 1.918(3) .
Mn3 O5 2.345(3) 15_665
Mn3 O7 1.943(3) .
Mn3 O9 2.246(3) .
Mn3 O10 1.889(2) .
Mn3 O11 1.882(2) .
O1 C4 1.429(5) .
O2 C6 1.437(5) .
O3 C8 1.429(5) .
O5 Mn3 2.345(3) 15_665
O5 C11 1.279(4) .
O6 C11 1.270(5) .
O7 C18 1.268(5) .
O8 Mn2 1.962(3) 16_566
O8 C18 1.260(5) .
O9 H9A 0.851(19) .
O9 H9B 0.835(19) .
O11 Mn2 1.880(2) 16_566
O40 H40 0.8400 .
O40 C10 1.377(15) .
O41 H41 0.8400 .
O41 C10 1.368(18) .
O42 H42 0.8400 .
O42 C10 1.350(14) .
N1 C1 1.504(6) .
N1 C7 1.479(6) .
N1 C9 1.496(6) .
N2 C2 1.490(5) .
N2 C3 1.495(5) .
N2 C5 1.489(5) .
C1 H1A 0.9900 .
C1 H1B 0.9900 .
C1 C2 1.534(7) .
C2 H2 0.96(5) .
C3 H3A 0.9900 .
C3 H3B 0.9900 .
C3 C4 1.505(6) .
C4 H4A 0.9900 .
C4 H4B 0.9900 .
C5 H5A 0.9900 .
C5 H5B 0.9900 .
C5 C6 1.516(6) .
C6 H6A 0.9900 .
C6 H6B 0.9900 .
C7 H7A 0.9900 .
C7 H7B 0.9900 .
C7 C8 1.520(6) .
C8 H8A 0.9900 .
C8 H8B 0.9900 .
C9 H9C 0.9900 .
C9 H9D 0.9900 .
C9 C10 1.509(9) .
C10 H10B 0.9900 .
C10 H10A 0.9900 .
C10 H10F 0.9900 .
C10 H10E 0.9900 .
C10 H10C 0.9900 .
C10 H10D 0.9900 .
C11 C12 1.489(5) .
C12 C13 1.392(7) .
C12 C17 1.388(7) .
C13 H13 0.9500 .
C13 C14 1.392(7) .
C14 H14 0.9500 .
C14 C15 1.395(10) .
C15 H15 0.9500 .
C15 C16 1.366(10) .
C16 H16 0.9500 .
C16 C17 1.405(7) .
C17 H17 0.9500 .
C18 C19 1.491(5) .
C19 C20 1.392(6) .
C19 C24 1.385(6) .
C20 H20 0.9500 .
C20 C21 1.378(7) .
C21 H21 0.9500 .
C21 C22 1.383(8) .
C22 H22 0.9500 .
C22 C23 1.370(8) .
C23 H23 0.9500 .
C23 C24 1.379(6) .
C24 H24 0.9500 .
O12 N3 1.262(6) .
O13 N3 1.204(11) .
O14 N3 1.226(10) .
O15 N3 1.264(9) .
O17 N3 1.237(10) .
O1M H1M 0.8400 .
O1M C2M 1.308(7) .
C2M H2MA 0.9800 .
C2M H2MB 0.9800 .
C2M H2MC 0.9800 .

loop_
_geom_hbond_atom_site_label_D
_geom_hbond_atom_site_label_H
_geom_hbond_atom_site_label_A
_geom_hbond_distance_DH
_geom_hbond_distance_HA
_geom_hbond_distance_DA
_geom_hbond_angle_DHA
_geom_hbond_site_symmetry_A
O9 H9A O6 0.851(19) 1.98(2) 2.808(4) 165(5) 16_566
O9 H9B O1M 0.835(19) 1.78(2) 2.589(5) 163(5) .
O42 H42 O12 0.84 2.44 3.16(2) 144.1 13_665
O42 H42 O15 0.84 2.13 2.85(3) 142.6 13_665
O42 H42 N3 0.84 2.23 3.06(2) 171.7 13_665
C1 H1A O42 0.99 2.28 3.00(2) 128.9 .
C1 H1B O13 0.99 2.45 3.348(15) 149.9 .
C2 H2 O15 0.96(5) 2.64(5) 3.441(10) 141(4) 2_464
C5 H5A O14 0.99 2.50 3.335(11) 141.5 2_464
C5 H5B O13 0.99 2.55 3.404(19) 144.8 .
C5 H5B O17 0.99 2.46 3.242(13) 135.2 .
C6 H6B O6 0.99 2.54 3.174(5) 121.4 .
C7 H7A O13 0.99 2.34 3.272(16) 156.4 .
O1M H1M O13 0.84 1.97 2.756(17) 154.9 .
O1M H1M O17 0.84 1.84 2.675(12) 171.8 .
O1M H1M N3 0.84 2.63 3.439(7) 163.2 .

loop_
_geom_torsion_atom_site_label_1
_geom_torsion_atom_site_label_2
_geom_torsion_atom_site_label_3
_geom_torsion_atom_site_label_4
_geom_torsion
_geom_torsion_site_symmetry_1
_geom_torsion_site_symmetry_4
Cu1 O1 C4 C3 -33.0(4) . .
Cu1 O2 C6 C5 -10.7(4) . .
Cu1 O3 C8 C7 14.6(5) . .
Cu1 N1 C1 C2 -46.6(4) . .
Cu1 N1 C7 C8 51.3(4) . .
Cu1 N1 C9 C10 -169.7(5) . .
Cu1 N2 C2 C1 -29.3(4) . .
Cu1 N2 C3 C4 -37.8(4) . .
Cu1 N2 C5 C6 -47.1(4) . .
Mn1 Mn3 O10 Mn2 -166.1(2) . .
Mn1 Mn3 O11 Cu2 -32.28(12) . .
Mn1 Mn3 O11 Mn2 172.33(15) . 16_566
Mn1 O1 C4 C3 117.4(3) . .
Mn1 O5 C11 O6 -30.6(6) . .
Mn1 O5 C11 C12 151.6(3) . .
Mn2 Mn3 O10 Mn1 166.1(2) . .
Mn2 Mn3 O11 Cu2 36.76(11) . .
Mn2 Mn3 O11 Mn2 -118.62(15) . 16_566
Mn2 O2 C6 C5 -165.0(3) . .
Mn2 O6 C11 O5 22.9(5) . .
Mn2 O6 C11 C12 -159.3(3) . .
Mn2 O8 C18 O7 34.5(6) 16_566 .
Mn2 O8 C18 C19 -146.5(3) 16_566 .
Mn3 Mn1 O1 Cu1 107.84(14) 15_665 .
Mn3 Mn1 O1 Cu1 -21.26(13) . .
Mn3 Mn1 O1 C4 -168.3(3) . .
Mn3 Mn1 O1 C4 -39.2(3) 15_665 .
Mn3 Mn2 O10 Mn1 -161.2(3) . .
Mn3 O3 C8 C7 -174.8(3) . .
Mn3 O5 C11 O6 82.4(4) 15_665 .
Mn3 O5 C11 C12 -95.4(3) 15_665 .
Mn3 O7 C18 O8 -7.4(6) . .
Mn3 O7 C18 C19 173.6(2) . .
O1 Mn1 O1 Cu1 -162.3(2) 15_665 .
O1 Mn1 O1 C4 50.6(2) 15_665 .
O2 Mn2 O10 Mn1 -72.0(2) . .
O2 Mn2 O10 Mn3 89.20(13) . .
O3 Mn3 O10 Mn1 82.94(14) . .
O3 Mn3 O10 Mn2 -83.17(14) . .
O5 Mn1 O1 Cu1 -67.96(15) 15_665 .
O5 Mn1 O1 Cu1 100.20(15) . .
O5 Mn1 O1 C4 145.0(3) 15_665 .
O5 Mn1 O1 C4 -46.9(3) . .
O5 Mn3 O10 Mn1 -7.86(12) 15_665 .
O5 Mn3 O10 Mn2 -173.96(13) 15_665 .
O5 Mn3 O11 Cu2 -78.00(13) 15_665 .
O5 Mn3 O11 Mn2 126.62(16) 15_665 16_566
O5 C11 C12 C13 -17.5(6) . .
O5 C11 C12 C17 161.8(4) . .
O6 Mn2 O10 Mn1 21.6(2) . .
O6 Mn2 O10 Mn3 -177.18(12) . .
O6 C11 C12 C13 164.6(4) . .
O6 C11 C12 C17 -16.1(6) . .
O7 Mn3 O10 Mn1 -10.6(7) . .
O7 Mn3 O10 Mn2 -176.7(5) . .
O7 Mn3 O11 Cu2 -167.88(13) . .
O7 Mn3 O11 Mn2 36.73(18) . 16_566
O7 C18 C19 C20 15.7(6) . .
O7 C18 C19 C24 -165.3(4) . .
O8 Mn2 O10 Mn1 -146.7(5) 10_767 .
O8 Mn2 O10 Mn3 14.5(7) 10_767 .
O8 C18 C19 C20 -163.4(4) . .
O8 C18 C19 C24 15.6(5) . .
O9 Mn2 O10 Mn1 -161.7(2) . .
O9 Mn2 O10 Mn3 -0.53(12) . .
O9 Mn3 O10 Mn1 166.68(13) . .
O9 Mn3 O10 Mn2 0.57(12) . .
O9 Mn3 O11 Cu2 88.65(13) . .
O9 Mn3 O11 Mn2 -66.73(17) . 16_566
O10 Mn1 O1 Cu1 11.92(15) . .
O10 Mn1 O1 C4 -135.1(3) . .
O10 Mn3 O11 Cu2 1.24(13) . .
O10 Mn3 O11 Mn2 -154.15(17) . 16_566
O11 Mn2 O10 Mn1 116.1(2) 10_767 .
O11 Mn2 O10 Mn3 -82.75(13) 10_767 .
O11 Mn3 O10 Mn1 -104.71(13) . .
O11 Mn3 O10 Mn2 89.18(13) . .
N1 C1 C2 N2 52.2(5) . .
N1 C7 C8 O3 -45.7(6) . .
N1 C9 C10 O40 96.8(12) . .
N1 C9 C10 O41 -170.9(17) . .
N1 C9 C10 O42 -45.3(13) . .
N2 C3 C4 O1 48.1(4) . .
N2 C5 C6 O2 38.8(5) . .
C1 N1 C7 C8 160.5(4) . .
C1 N1 C9 C10 74.8(6) . .
C2 N2 C3 C4 81.0(4) . .
C2 N2 C5 C6 -163.5(4) . .
C3 N2 C2 C1 -147.9(4) . .
C3 N2 C5 C6 69.1(4) . .
C5 N2 C2 C1 84.6(4) . .
C5 N2 C3 C4 -151.5(3) . .
C7 N1 C1 C2 -154.0(4) . .
C7 N1 C9 C10 -57.2(6) . .
C9 N1 C1 C2 74.2(5) . .
C9 N1 C7 C8 -68.3(5) . .
C11 C12 C13 C14 179.3(5) . .
C11 C12 C17 C16 -177.1(5) . .
C12 C13 C14 C15 -2.0(10) . .
C13 C12 C17 C16 2.2(8) . .
C13 C14 C15 C16 1.8(12) . .
C14 C15 C16 C17 0.4(12) . .
C15 C16 C17 C12 -2.4(10) . .
C17 C12 C13 C14 0.0(8) . .
C18 C19 C20 C21 178.3(5) . .
C18 C19 C24 C23 -179.2(4) . .
C19 C20 C21 C22 1.8(10) . .
C20 C19 C24 C23 -0.2(6) . .
C20 C21 C22 C23 -2.0(10) . .
C21 C22 C23 C24 1.1(8) . .
C22 C23 C24 C19 0.0(7) . .
C24 C19 C20 C21 -0.7(8) . .
